data_4027161
loop_
_publ_author_name
'Le Liu'
'Yanfeng Fan'
'Qiaoqiao He'
'Yun Zhang'
'Daisy Zhang-Negrerie'
'Jianhui Huang'
'Yunfei Du'
'Kang Zhao'

_publ_section_title
;
 Synthesis of Functionalized Fluorescent Indenes from Electron-Rich
 \a-Aryl Ketonitriles
;
_journal_name_full 'Journal of Organic Chemistry'
_journal_page_first 3997
_journal_page_last 4004
_journal_paper_doi 10.1021/jo300367q
_journal_volume 77
_journal_year 2012
_chemical_formula_sum 'C27 H22 N2 O4'
_chemical_formula_weight 438.47
_chemical_name_systematic
; 
 ? 
;
_space_group_IT_number 2
_symmetry_cell_setting triclinic
_symmetry_space_group_name_Hall '-P 1'
_symmetry_space_group_name_H-M 'P -1'
_atom_sites_solution_hydrogens geom
_atom_sites_solution_primary direct
_atom_sites_solution_secondary difmap
_audit_creation_method SHELXL-97
_cell_angle_alpha 72.43(3)
_cell_angle_beta 79.10(3)
_cell_angle_gamma 75.78(3)
_cell_formula_units_Z 2
_cell_length_a 8.9106(18)
_cell_length_b 9.2084(18)
_cell_length_c 15.012(3)
_cell_measurement_reflns_used 3502
_cell_measurement_temperature 113(2)
_cell_measurement_theta_max 27.855
_cell_measurement_theta_min 2.619
_cell_volume 1129.5(5)
_computing_cell_refinement crystalclear
_computing_data_collection 'crystalclear(Rigaku/MSC Inc., 2005)'
_computing_data_reduction crystalclear
_computing_molecular_graphics 'Bruker SHELXTL'
_computing_publication_material 'Bruker SHELXTL'
_computing_structure_refinement 'SHELXL-97 (Sheldrick, 1997)'
_computing_structure_solution 'SHELXS-97 (Sheldrick, 1990)'
_diffrn_ambient_temperature 113(2)
_diffrn_detector_area_resol_mean 7.31
_diffrn_measured_fraction_theta_full 0.992
_diffrn_measured_fraction_theta_max 0.992
_diffrn_measurement_device_type 'rigaku saturn CCD area detector'
_diffrn_measurement_method '\w and \f scans'
_diffrn_radiation_monochromator confocal
_diffrn_radiation_source 'rotating anode'
_diffrn_radiation_type MoK\a
_diffrn_radiation_wavelength 0.71073
_diffrn_reflns_av_R_equivalents 0.0278
_diffrn_reflns_av_sigmaI/netI 0.0446
_diffrn_reflns_limit_h_max 10
_diffrn_reflns_limit_h_min -10
_diffrn_reflns_limit_k_max 10
_diffrn_reflns_limit_k_min -10
_diffrn_reflns_limit_l_max 17
_diffrn_reflns_limit_l_min -17
_diffrn_reflns_number 8248
_diffrn_reflns_theta_full 25.02
_diffrn_reflns_theta_max 25.02
_diffrn_reflns_theta_min 2.37
_diffrn_standards_decay_% 0
_diffrn_standards_interval_count 0
_diffrn_standards_interval_time 0
_diffrn_standards_number 0
_exptl_absorpt_coefficient_mu 0.087
_exptl_absorpt_correction_T_max 0.9896
_exptl_absorpt_correction_T_min 0.9827
_exptl_absorpt_correction_type multi-scan
_exptl_absorpt_process_details crystalclear
_exptl_crystal_density_diffrn 1.289
_exptl_crystal_F_000 460
_exptl_crystal_size_max 0.20
_exptl_crystal_size_mid 0.18
_exptl_crystal_size_min 0.12
_refine_diff_density_max 0.189
_refine_diff_density_min -0.165
_refine_diff_density_rms 0.040
_refine_ls_extinction_coef 0.144(5)
_refine_ls_extinction_expression Fc^*^=kFc[1+0.001xFc^2^\l^3^/sin(2\q)]^-1/4^
_refine_ls_extinction_method SHELXL
_refine_ls_goodness_of_fit_ref 1.000
_refine_ls_hydrogen_treatment constr
_refine_ls_matrix_type full
_refine_ls_number_parameters 303
_refine_ls_number_reflns 3940
_refine_ls_number_restraints 0
_refine_ls_restrained_S_all 1.000
_refine_ls_R_factor_all 0.0455
_refine_ls_R_factor_gt 0.0350
_refine_ls_shift/su_max 0.003
_refine_ls_shift/su_mean 0.001
_refine_ls_structure_factor_coef Fsqd
_refine_ls_weighting_details 'calc w=1/[\s^2^(Fo^2^)+(0.0631P)^2^+0.0000P] where P=(Fo^2^+2Fc^2^)/3'
_refine_ls_weighting_scheme calc
_refine_ls_wR_factor_gt 0.0934
_refine_ls_wR_factor_ref 0.0984
_reflns_number_gt 2904
_reflns_number_total 3940
_reflns_threshold_expression >2sigma(I)
_cod_data_source_file jo300367q_si_002.cif
_cod_data_source_block shelxl
_cod_original_cell_volume 1129.5(4)
_cod_database_code 4027161

loop_
_symmetry_equiv_pos_as_xyz
'x, y, z'
'-x, -y, -z'

loop_
_atom_site_label
_atom_site_type_symbol
_atom_site_fract_x
_atom_site_fract_y
_atom_site_fract_z
_atom_site_U_iso_or_equiv
_atom_site_adp_type
_atom_site_occupancy
_atom_site_symmetry_multiplicity
_atom_site_calc_flag
_atom_site_refinement_flags
O1 O 1.31996(7) 0.95354(7) 0.01233(4) 0.02576(16) Uani 1 1 d .
O2 O 1.27550(7) 0.96450(7) 0.18309(4) 0.02749(16) Uani 1 1 d .
O3 O 0.80123(8) 0.34147(8) 0.57975(4) 0.03401(19) Uani 1 1 d .
O4 O 1.05680(8) 0.15376(7) 0.54519(4) 0.03244(18) Uani 1 1 d .
N1 N 0.85283(9) 0.63995(10) -0.07383(5) 0.0341(2) Uani 1 1 d .
N2 N 0.60660(9) 0.86209(9) 0.31670(5) 0.0319(2) Uani 1 1 d .
C1 C 0.67058(11) 0.38728(11) 0.24626(6) 0.0270(2) Uani 1 1 d .
H1 H 0.7527 0.3447 0.2846 0.032 Uiso 1 1 calc R
C2 C 0.55926(11) 0.30185(11) 0.25222(7) 0.0296(3) Uani 1 1 d .
H2 H 0.5655 0.2008 0.2944 0.035 Uiso 1 1 calc R
C3 C 0.43941(10) 0.36310(11) 0.19703(6) 0.0270(2) Uani 1 1 d .
H3 H 0.3641 0.3037 0.2006 0.032 Uiso 1 1 calc R
C4 C 0.42899(10) 0.51061(11) 0.13671(7) 0.0290(2) Uani 1 1 d .
H4 H 0.3454 0.5534 0.0995 0.035 Uiso 1 1 calc R
C5 C 0.53971(10) 0.59643(10) 0.13019(6) 0.0264(2) Uani 1 1 d .
H5 H 0.5317 0.6979 0.0884 0.032 Uiso 1 1 calc R
C6 C 0.66270(10) 0.53571(10) 0.18418(6) 0.0206(2) Uani 1 1 d .
C7 C 0.78646(10) 0.62424(9) 0.16958(6) 0.0193(2) Uani 1 1 d .
C8 C 0.87283(10) 0.67720(10) 0.08672(6) 0.0196(2) Uani 1 1 d .
C9 C 0.98746(10) 0.75879(10) 0.09808(6) 0.0191(2) Uani 1 1 d .
C10 C 1.10505(10) 0.82150(10) 0.03389(6) 0.0197(2) Uani 1 1 d .
H10 H 1.1202 0.8177 -0.0298 0.024 Uiso 1 1 calc R
C11 C 1.19917(10) 0.88943(10) 0.06570(6) 0.0197(2) Uani 1 1 d .
C12 C 1.17360(10) 0.89642(10) 0.16043(6) 0.0199(2) Uani 1 1 d .
C13 C 1.05680(10) 0.83282(10) 0.22381(6) 0.0205(2) Uani 1 1 d .
H13 H 1.0396 0.8376 0.2874 0.025 Uiso 1 1 calc R
C14 C 0.96580(10) 0.76188(10) 0.19121(6) 0.0190(2) Uani 1 1 d .
C15 C 0.83867(10) 0.67269(10) 0.24743(6) 0.0196(2) Uani 1 1 d .
C16 C 0.85918(10) 0.65483(10) -0.00159(6) 0.0227(2) Uani 1 1 d .
C17 C 1.36951(11) 0.92449(12) -0.07784(6) 0.0312(3) Uani 1 1 d .
H17A H 1.3929 0.8121 -0.0706 0.047 Uiso 1 1 calc R
H17B H 1.4634 0.9668 -0.1068 0.047 Uiso 1 1 calc R
H17C H 1.2863 0.9746 -0.1181 0.047 Uiso 1 1 calc R
C18 C 1.23436(11) 1.00779(11) 0.26887(6) 0.0294(2) Uani 1 1 d .
H18A H 1.1347 1.0825 0.2669 0.044 Uiso 1 1 calc R
H18B H 1.3156 1.0555 0.2776 0.044 Uiso 1 1 calc R
H18C H 1.2244 0.9153 0.3214 0.044 Uiso 1 1 calc R
C19 C 0.70675(10) 0.77961(10) 0.28521(6) 0.0215(2) Uani 1 1 d .
C20 C 0.89903(9) 0.53367(10) 0.32781(6) 0.0187(2) Uani 1 1 d .
C21 C 0.81636(10) 0.50629(10) 0.41843(6) 0.0204(2) Uani 1 1 d .
H21 H 0.7219 0.5755 0.4314 0.025 Uiso 1 1 calc R
C22 C 0.87224(10) 0.37840(10) 0.48912(6) 0.0223(2) Uani 1 1 d .
C23 C 1.01177(10) 0.27661(10) 0.47039(6) 0.0226(2) Uani 1 1 d .
C24 C 1.09295(10) 0.30486(10) 0.38091(6) 0.0249(2) Uani 1 1 d .
H24 H 1.1879 0.2364 0.3678 0.030 Uiso 1 1 calc R
C25 C 1.03619(10) 0.43321(11) 0.30988(6) 0.0237(2) Uani 1 1 d .
H25 H 1.0927 0.4516 0.2485 0.028 Uiso 1 1 calc R
C26 C 0.65830(11) 0.43906(13) 0.60411(7) 0.0349(3) Uani 1 1 d .
H26A H 0.6741 0.5456 0.5906 0.052 Uiso 1 1 calc R
H26B H 0.6231 0.4010 0.6713 0.052 Uiso 1 1 calc R
H26C H 0.5793 0.4378 0.5671 0.052 Uiso 1 1 calc R
C27 C 1.19472(13) 0.04363(13) 0.52856(7) 0.0398(3) Uani 1 1 d .
H27A H 1.1825 -0.0018 0.4798 0.060 Uiso 1 1 calc R
H27B H 1.2128 -0.0388 0.5869 0.060 Uiso 1 1 calc R
H27C H 1.2838 0.0957 0.5076 0.060 Uiso 1 1 calc R

loop_
_atom_site_aniso_label
_atom_site_aniso_U_11
_atom_site_aniso_U_22
_atom_site_aniso_U_33
_atom_site_aniso_U_23
_atom_site_aniso_U_13
_atom_site_aniso_U_12
O1 0.0265(3) 0.0307(3) 0.0204(3) -0.0062(3) 0.0056(2) -0.0135(3)
O2 0.0292(3) 0.0362(3) 0.0237(3) -0.0132(3) 0.0030(3) -0.0171(3)
O3 0.0343(4) 0.0395(4) 0.0161(3) -0.0006(3) 0.0048(3) 0.0001(3)
O4 0.0375(4) 0.0278(3) 0.0230(3) -0.0015(3) -0.0054(3) 0.0045(3)
N1 0.0381(4) 0.0415(5) 0.0254(4) -0.0119(4) -0.0065(3) -0.0072(4)
N2 0.0301(4) 0.0324(4) 0.0292(4) -0.0066(4) -0.0008(3) -0.0029(4)
C1 0.0291(5) 0.0262(5) 0.0260(5) -0.0023(4) -0.0086(4) -0.0082(4)
C2 0.0349(5) 0.0227(5) 0.0310(5) -0.0035(4) -0.0033(4) -0.0107(4)
C3 0.0238(4) 0.0289(5) 0.0322(5) -0.0124(4) 0.0016(4) -0.0112(4)
C4 0.0209(4) 0.0302(5) 0.0365(5) -0.0082(4) -0.0081(4) -0.0039(4)
C5 0.0264(5) 0.0213(5) 0.0292(5) -0.0013(4) -0.0067(4) -0.0052(4)
C6 0.0211(4) 0.0221(4) 0.0193(4) -0.0071(3) -0.0011(3) -0.0048(4)
C7 0.0200(4) 0.0171(4) 0.0199(4) -0.0038(3) -0.0045(3) -0.0018(4)
C8 0.0219(4) 0.0186(4) 0.0176(4) -0.0031(3) -0.0053(3) -0.0030(4)
C9 0.0202(4) 0.0172(4) 0.0177(4) -0.0029(3) -0.0030(3) -0.0016(4)
C10 0.0225(4) 0.0199(4) 0.0142(4) -0.0035(3) -0.0014(3) -0.0017(4)
C11 0.0186(4) 0.0173(4) 0.0194(4) -0.0019(3) 0.0015(3) -0.0030(4)
C12 0.0197(4) 0.0190(4) 0.0215(4) -0.0053(3) -0.0036(3) -0.0045(4)
C13 0.0237(4) 0.0214(4) 0.0158(4) -0.0047(3) -0.0010(3) -0.0049(4)
C14 0.0194(4) 0.0181(4) 0.0170(4) -0.0023(3) -0.0008(3) -0.0034(4)
C15 0.0192(4) 0.0218(4) 0.0173(4) -0.0047(3) -0.0009(3) -0.0049(4)
C16 0.0220(4) 0.0226(4) 0.0231(4) -0.0053(4) -0.0028(4) -0.0050(4)
C17 0.0301(5) 0.0436(5) 0.0190(4) -0.0080(4) 0.0066(4) -0.0135(4)
C18 0.0348(5) 0.0335(5) 0.0260(5) -0.0131(4) 0.0002(4) -0.0145(4)
C19 0.0230(4) 0.0238(4) 0.0164(4) -0.0011(4) -0.0016(3) -0.0084(4)
C20 0.0194(4) 0.0213(4) 0.0174(4) -0.0048(3) -0.0019(3) -0.0086(3)
C21 0.0188(4) 0.0226(4) 0.0198(4) -0.0069(4) 0.0001(3) -0.0043(4)
C22 0.0247(4) 0.0270(4) 0.0153(4) -0.0053(4) 0.0010(3) -0.0087(4)
C23 0.0271(4) 0.0220(4) 0.0188(4) -0.0037(4) -0.0061(4) -0.0050(4)
C24 0.0235(4) 0.0250(5) 0.0253(4) -0.0098(4) -0.0013(4) -0.0005(4)
C25 0.0234(4) 0.0280(5) 0.0181(4) -0.0065(4) 0.0020(3) -0.0053(4)
C26 0.0282(5) 0.0465(6) 0.0219(5) -0.0063(4) 0.0064(4) -0.0036(5)
C27 0.0448(6) 0.0325(6) 0.0332(5) -0.0049(5) -0.0121(5) 0.0089(5)

loop_
_atom_type_symbol
_atom_type_description
_atom_type_scat_dispersion_real
_atom_type_scat_dispersion_imag
_atom_type_scat_source
C C 0.0033 0.0016 'International Tables Vol C Tables 4.2.6.8 and 6.1.1.4'
H H 0.0000 0.0000 'International Tables Vol C Tables 4.2.6.8 and 6.1.1.4'
N N 0.0061 0.0033 'International Tables Vol C Tables 4.2.6.8 and 6.1.1.4'
O O 0.0106 0.0060 'International Tables Vol C Tables 4.2.6.8 and 6.1.1.4'

loop_
_geom_angle_atom_site_label_1
_geom_angle_atom_site_label_2
_geom_angle_atom_site_label_3
_geom_angle
C11 O1 C17 116.86(8)
C12 O2 C18 116.74(7)
C22 O3 C26 118.40(7)
C23 O4 C27 117.52(8)
C2 C1 C6 120.32(9)
C2 C1 H1 119.8
C6 C1 H1 119.8
C3 C2 C1 120.17(9)
C3 C2 H2 119.9
C1 C2 H2 119.9
C4 C3 C2 119.97(9)
C4 C3 H3 120.0
C2 C3 H3 120.0
C3 C4 C5 120.22(9)
C3 C4 H4 119.9
C5 C4 H4 119.9
C4 C5 C6 120.63(8)
C4 C5 H5 119.7
C6 C5 H5 119.7
C5 C6 C1 118.67(9)
C5 C6 C7 119.33(8)
C1 C6 C7 121.85(8)
C8 C7 C6 126.10(9)
C8 C7 C15 108.69(8)
C6 C7 C15 125.21(7)
C7 C8 C16 125.23(9)
C7 C8 C9 111.61(8)
C16 C8 C9 123.14(8)
C14 C9 C10 121.47(9)
C14 C9 C8 107.67(7)
C10 C9 C8 130.82(8)
C11 C10 C9 117.96(8)
C11 C10 H10 121.0
C9 C10 H10 121.0
O1 C11 C10 125.07(8)
O1 C11 C12 114.58(8)
C10 C11 C12 120.36(8)
O2 C12 C13 124.24(8)
O2 C12 C11 114.55(7)
C13 C12 C11 121.16(9)
C12 C13 C14 117.69(8)
C12 C13 H13 121.2
C14 C13 H13 121.2
C9 C14 C13 121.31(8)
C9 C14 C15 110.35(8)
C13 C14 C15 128.28(8)
C19 C15 C14 109.75(7)
C19 C15 C20 110.06(7)
C14 C15 C20 112.76(7)
C19 C15 C7 109.16(8)
C14 C15 C7 101.59(7)
C20 C15 C7 113.19(7)
N1 C16 C8 177.37(10)
O1 C17 H17A 109.5
O1 C17 H17B 109.5
H17A C17 H17B 109.5
O1 C17 H17C 109.5
H17A C17 H17C 109.5
H17B C17 H17C 109.5
O2 C18 H18A 109.5
O2 C18 H18B 109.5
H18A C18 H18B 109.5
O2 C18 H18C 109.5
H18A C18 H18C 109.5
H18B C18 H18C 109.5
N2 C19 C15 178.01(10)
C25 C20 C21 119.51(8)
C25 C20 C15 119.14(8)
C21 C20 C15 121.35(8)
C22 C21 C20 120.06(8)
C22 C21 H21 120.0
C20 C21 H21 120.0
O3 C22 C21 124.76(8)
O3 C22 C23 115.10(8)
C21 C22 C23 120.14(8)
O4 C23 C24 125.07(8)
O4 C23 C22 115.51(8)
C24 C23 C22 119.43(8)
C23 C24 C25 120.31(9)
C23 C24 H24 119.8
C25 C24 H24 119.8
C20 C25 C24 120.55(8)
C20 C25 H25 119.7
C24 C25 H25 119.7
O3 C26 H26A 109.5
O3 C26 H26B 109.5
H26A C26 H26B 109.5
O3 C26 H26C 109.5
H26A C26 H26C 109.5
H26B C26 H26C 109.5
O4 C27 H27A 109.5
O4 C27 H27B 109.5
H27A C27 H27B 109.5
O4 C27 H27C 109.5
H27A C27 H27C 109.5
H27B C27 H27C 109.5

loop_
_geom_bond_atom_site_label_1
_geom_bond_atom_site_label_2
_geom_bond_distance
O1 C11 1.3599(11)
O1 C17 1.4259(12)
O2 C12 1.3634(11)
O2 C18 1.4181(12)
O3 C22 1.3668(11)
O3 C26 1.4224(13)
O4 C23 1.3719(11)
O4 C27 1.4232(13)
N1 C16 1.1466(13)
N2 C19 1.1493(12)
C1 C2 1.3851(14)
C1 C6 1.3965(13)
C1 H1 0.9500
C2 C3 1.3789(14)
C2 H2 0.9500
C3 C4 1.3787(13)
C3 H3 0.9500
C4 C5 1.3811(14)
C4 H4 0.9500
C5 C6 1.3899(13)
C5 H5 0.9500
C6 C7 1.4734(13)
C7 C8 1.3540(12)
C7 C15 1.5505(14)
C8 C16 1.4329(13)
C8 C9 1.4687(13)
C9 C14 1.3828(12)
C9 C10 1.3926(12)
C10 C11 1.3828(14)
C10 H10 0.9500
C11 C12 1.4156(13)
C12 C13 1.3856(13)
C13 C14 1.3882(14)
C13 H13 0.9500
C14 C15 1.5320(13)
C15 C19 1.4796(13)
C15 C20 1.5357(13)
C17 H17A 0.9800
C17 H17B 0.9800
C17 H17C 0.9800
C18 H18A 0.9800
C18 H18B 0.9800
C18 H18C 0.9800
C20 C25 1.3756(13)
C20 C21 1.4007(12)
C21 C22 1.3850(13)
C21 H21 0.9500
C22 C23 1.3992(13)
C23 C24 1.3818(13)
C24 C25 1.3925(13)
C24 H24 0.9500
C25 H25 0.9500
C26 H26A 0.9800
C26 H26B 0.9800
C26 H26C 0.9800
C27 H27A 0.9800
C27 H27B 0.9800
C27 H27C 0.9800

loop_
_geom_torsion_atom_site_label_1
_geom_torsion_atom_site_label_2
_geom_torsion_atom_site_label_3
_geom_torsion_atom_site_label_4
_geom_torsion
C6 C1 C2 C3 -0.22(14)
C1 C2 C3 C4 -0.92(15)
C2 C3 C4 C5 1.07(15)
C3 C4 C5 C6 -0.07(14)
C4 C5 C6 C1 -1.05(14)
C4 C5 C6 C7 174.61(8)
C2 C1 C6 C5 1.20(14)
C2 C1 C6 C7 -174.35(8)
C5 C6 C7 C8 -54.73(13)
C1 C6 C7 C8 120.79(10)
C5 C6 C7 C15 125.01(9)
C1 C6 C7 C15 -59.47(12)
C6 C7 C8 C16 -0.53(14)
C15 C7 C8 C16 179.70(8)
C6 C7 C8 C9 -179.09(8)
C15 C7 C8 C9 1.13(9)
C7 C8 C9 C14 -2.68(10)
C16 C8 C9 C14 178.71(8)
C7 C8 C9 C10 175.14(8)
C16 C8 C9 C10 -3.46(14)
C14 C9 C10 C11 -0.85(12)
C8 C9 C10 C11 -178.43(8)
C17 O1 C11 C10 -11.39(12)
C17 O1 C11 C12 168.64(7)
C9 C10 C11 O1 179.00(7)
C9 C10 C11 C12 -1.03(12)
C18 O2 C12 C13 -16.75(12)
C18 O2 C12 C11 165.54(7)
O1 C11 C12 O2 -0.80(10)
C10 C11 C12 O2 179.23(7)
O1 C11 C12 C13 -178.59(7)
C10 C11 C12 C13 1.45(12)
O2 C12 C13 C14 -177.50(7)
C11 C12 C13 C14 0.06(12)
C10 C9 C14 C13 2.42(13)
C8 C9 C14 C13 -179.51(7)
C10 C9 C14 C15 -175.00(7)
C8 C9 C14 C15 3.07(9)
C12 C13 C14 C9 -1.96(12)
C12 C13 C14 C15 174.96(8)
C9 C14 C15 C19 -117.78(9)
C13 C14 C15 C19 65.03(11)
C9 C14 C15 C20 119.13(8)
C13 C14 C15 C20 -58.06(12)
C9 C14 C15 C7 -2.34(9)
C13 C14 C15 C7 -179.53(8)
C8 C7 C15 C19 116.54(8)
C6 C7 C15 C19 -63.24(10)
C8 C7 C15 C14 0.67(9)
C6 C7 C15 C14 -179.11(7)
C8 C7 C15 C20 -120.50(8)
C6 C7 C15 C20 59.72(11)
C7 C8 C16 N1 -179(100)
C9 C8 C16 N1 0(2)
C14 C15 C19 N2 -83(3)
C20 C15 C19 N2 42(3)
C7 C15 C19 N2 167(3)
C19 C15 C20 C25 -170.06(9)
C14 C15 C20 C25 -47.15(12)
C7 C15 C20 C25 67.49(11)
C19 C15 C20 C21 10.71(12)
C14 C15 C20 C21 133.63(9)
C7 C15 C20 C21 -111.74(10)
C25 C20 C21 C22 -0.37(14)
C15 C20 C21 C22 178.85(8)
C26 O3 C22 C21 0.93(15)
C26 O3 C22 C23 -179.66(9)
C20 C21 C22 O3 179.71(9)
C20 C21 C22 C23 0.32(15)
C27 O4 C23 C24 -2.46(15)
C27 O4 C23 C22 177.53(9)
O3 C22 C23 O4 0.53(13)
C21 C22 C23 O4 179.97(8)
O3 C22 C23 C24 -179.48(9)
C21 C22 C23 C24 -0.04(15)
O4 C23 C24 C25 179.78(9)
C22 C23 C24 C25 -0.21(15)
C21 C20 C25 C24 0.13(15)
C15 C20 C25 C24 -179.11(9)
C23 C24 C25 C20 0.16(15)
